data_8104464
loop_
_publ_author_name
'Balic-Zunic, T.'
'Bente, K.'
'Edenharter, A.'

_publ_section_title
;
 Crystal structure of thallium lead antimony sulfide
;
_journal_name_full 'Zeitschrift fuer Kristallographie (149,1979-)'
_journal_page_first 145
_journal_page_last 146
_journal_volume 202
_journal_year 1992
_chemical_formula_sum 'Pb0.333 S Sb0.333 Tl0.333'
_chemical_name_systematic '(Tl0.333 Pb0.333 Sb0.333) S'
_space_group_IT_number 63
_symmetry_space_group_name_Hall '-C 2c 2'
_symmetry_space_group_name_H-M 'C m c m'
_cell_angle_alpha 90
_cell_angle_beta 90
_cell_angle_gamma 90
_cell_formula_units_Z 4
_cell_length_a 4.112
_cell_length_b 11.69
_cell_length_c 4.338
_cell_volume 208.525
_citation_journal_id_ASTM ZEKRDZ
_cod_data_source_file Balic-Zunic_ZEKRDZ_1992_1502.cif
_cod_data_source_block Pb0.333S1Sb0.333Tl0.333
_cod_original_cell_volume 208.5245
_cod_original_formula_sum 'Pb0.333 S1 Sb0.333 Tl0.333'
_cod_database_code 8104464

loop_
_symmetry_equiv_pos_as_xyz
x,y,z
-x,-y,z+1/2
x,-y,-z
-x,y,-z+1/2
-x,-y,-z
x,y,-z-1/2
-x,y,z
x,-y,z-1/2
x+1/2,y+1/2,z
-x+1/2,-y+1/2,z+1/2
x+1/2,-y+1/2,-z
-x+1/2,y+1/2,-z+1/2
-x+1/2,-y+1/2,-z
x+1/2,y+1/2,-z-1/2
-x+1/2,y+1/2,z
x+1/2,-y+1/2,z-1/2

loop_
_atom_site_label
_atom_site_type_symbol
_atom_site_fract_x
_atom_site_fract_y
_atom_site_fract_z
_atom_site_occupancy
_atom_site_U_iso_or_equiv
Pb1 Pb+2 0.5 0.37964 0.25 0.333 0.0
S1 S-2 0.5 0.14688 0.25 1 0.0
Sb1 Sb+3 0.5 0.37964 0.25 0.333 0.0
Tl1 Tl+1 0.5 0.37964 0.25 0.333 0.0
